data_7220702
loop_
_publ_author_name
'Pramanik, Animesh'
'Maity, Subhendu'
'Kundu, Ashis'

_publ_section_title
;
 Synthesis of biologically important, fluorescence active 5-hydroxy
 benzo[g]indoles through four-component domino condensations and their
 fluorescence &#x201C;Turn-off&#x201D; sensing of Fe(III) ions
;
_journal_name_full 'RSC Adv.'
_journal_paper_doi 10.1039/C5RA05780A
_journal_year 2015
_chemical_formula_sum 'C23 H18 N2 O2'
_chemical_formula_weight 354.39
_chemical_name_systematic
; 
 ? 
;
_space_group_IT_number 2
_symmetry_cell_setting triclinic
_symmetry_space_group_name_Hall '-P 1'
_symmetry_space_group_name_H-M 'P -1'
_atom_sites_solution_hydrogens geom
_atom_sites_solution_primary direct
_atom_sites_solution_secondary difmap
_audit_creation_method SHELXL-97
_audit_update_record
;
2014-09-20 deposited with the CCDC.
2015-06-08 downloaded from the CCDC.
;
_cell_angle_alpha 85.263(3)
_cell_angle_beta 72.053(3)
_cell_angle_gamma 75.796(3)
_cell_formula_units_Z 2
_cell_length_a 8.2226(7)
_cell_length_b 9.7911(7)
_cell_length_c 12.1078(9)
_cell_measurement_reflns_used 1450
_cell_measurement_temperature 296(2)
_cell_measurement_theta_max 20.37
_cell_measurement_theta_min 2.68
_cell_volume 898.97(12)
_computing_structure_refinement 'SHELXL-97 (Sheldrick, 2008)'
_computing_structure_solution 'SHELXS-97 (Sheldrick, 2008)'
_diffrn_ambient_temperature 296(2)
_diffrn_measured_fraction_theta_full 0.837
_diffrn_measured_fraction_theta_max 0.837
_diffrn_radiation_monochromator graphite
_diffrn_radiation_source 'fine-focus sealed tube'
_diffrn_radiation_type MoK\a
_diffrn_radiation_wavelength 0.71073
_diffrn_reflns_av_R_equivalents 0.0446
_diffrn_reflns_av_sigmaI/netI 0.0858
_diffrn_reflns_limit_h_max 11
_diffrn_reflns_limit_h_min -12
_diffrn_reflns_limit_k_max 14
_diffrn_reflns_limit_k_min -14
_diffrn_reflns_limit_l_max 18
_diffrn_reflns_limit_l_min -16
_diffrn_reflns_number 13318
_diffrn_reflns_theta_full 33.01
_diffrn_reflns_theta_max 33.01
_diffrn_reflns_theta_min 1.77
_exptl_absorpt_coefficient_mu 0.085
_exptl_crystal_colour colourless
_exptl_crystal_density_diffrn 1.309
_exptl_crystal_density_method 'not measured'
_exptl_crystal_description Triclinic
_exptl_crystal_F_000 372
_refine_diff_density_max 0.387
_refine_diff_density_min -0.367
_refine_diff_density_rms 0.049
_refine_ls_extinction_method none
_refine_ls_goodness_of_fit_ref 0.969
_refine_ls_hydrogen_treatment mixed
_refine_ls_matrix_type full
_refine_ls_number_parameters 247
_refine_ls_number_reflns 5675
_refine_ls_number_restraints 0
_refine_ls_restrained_S_all 0.969
_refine_ls_R_factor_all 0.1936
_refine_ls_R_factor_gt 0.0784
_refine_ls_shift/su_max 0.000
_refine_ls_shift/su_mean 0.000
_refine_ls_structure_factor_coef Fsqd
_refine_ls_weighting_details 'calc w=1/[\s^2^(Fo^2^)+(0.1427P)^2^+0.0000P] where P=(Fo^2^+2Fc^2^)/3'
_refine_ls_weighting_scheme calc
_refine_ls_wR_factor_gt 0.2248
_refine_ls_wR_factor_ref 0.2841
_reflns_number_gt 2194
_reflns_number_total 5675
_reflns_threshold_expression >2sigma(I)
_cod_data_source_file c5ra05780a2.cif
_cod_data_source_block sm1
_cod_depositor_comments
;
The following automatic conversions were performed:

'_symmetry_cell_setting' value 'Triclinic' changed to 'triclinic'
according to
/usr/data/users/saulius/crontab/automatic-downloads/rss-feeds/RSC/lib/dictionaries/cif_core.dic
dictionary named 'cif_core.dic' version 2.4.2 from 2011-04-26.

Automatic conversion script
Id: cif_fix_values 3271 2015-04-21 07:52:19Z andrius 
;
_cod_original_sg_symbol_H-M 'P-1   '
_cod_database_code 7220702

loop_
_symmetry_equiv_pos_as_xyz
'x, y, z'
'-x, -y, -z'

loop_
_atom_site_label
_atom_site_type_symbol
_atom_site_fract_x
_atom_site_fract_y
_atom_site_fract_z
_atom_site_U_iso_or_equiv
_atom_site_adp_type
_atom_site_occupancy
_atom_site_symmetry_multiplicity
_atom_site_calc_flag
_atom_site_refinement_flags
O1 O 1.1105(3) 0.11911(19) 0.79378(18) 0.0749(6) Uani 1 1 d .
H1 H 1.1038 0.0738 0.8544 0.112 Uiso 1 1 calc R
O2 O 0.6839(4) 0.3544(2) 1.1762(2) 0.0982(8) Uani 1 1 d .
N1 N 0.8153(3) 0.6803(2) 0.89720(17) 0.0508(6) Uani 1 1 d .
N2 N 0.8139(3) 0.0920(3) 1.0428(2) 0.0741(7) Uani 1 1 d .
C1 C 0.6167(6) 1.0373(4) 0.6033(3) 0.0928(12) Uani 1 1 d .
H1A H 0.5614 1.0890 0.5516 0.111 Uiso 1 1 calc R
C2 C 0.7739(6) 1.0588(4) 0.6077(3) 0.0944(12) Uani 1 1 d .
H2 H 0.8258 1.1243 0.5583 0.113 Uiso 1 1 calc R
C3 C 0.8534(4) 0.9840(3) 0.6848(3) 0.0698(8) Uani 1 1 d .
H3 H 0.9596 0.9992 0.6872 0.084 Uiso 1 1 calc R
C4 C 0.7790(3) 0.8859(2) 0.7595(2) 0.0524(7) Uani 1 1 d .
C5 C 0.8701(4) 0.8093(3) 0.8453(2) 0.0535(7) Uani 1 1 d .
H5A H 0.9956 0.7848 0.8064 0.064 Uiso 1 1 calc R
H5B H 0.8501 0.8736 0.9074 0.064 Uiso 1 1 calc R
C6 C 0.8980(3) 0.5458(2) 0.8567(2) 0.0450(6) Uani 1 1 d .
C7 C 0.8377(3) 0.4508(2) 0.9419(2) 0.0454(6) Uani 1 1 d .
C8 C 0.9056(3) 0.3029(2) 0.9209(2) 0.0453(6) Uani 1 1 d .
C9 C 0.8450(3) 0.1935(3) 0.9963(2) 0.0550(7) Uani 1 1 d .
C10 C 1.0329(3) 0.2571(3) 0.8186(2) 0.0549(7) Uani 1 1 d .
C11 C 1.0194(3) 0.4996(3) 0.7429(2) 0.0536(7) Uani 1 1 d .
C12 C 1.0705(4) 0.5882(3) 0.6491(3) 0.0780(10) Uani 1 1 d .
H12 H 1.0262 0.6850 0.6573 0.094 Uiso 1 1 calc R
C13 C 1.1840(5) 0.5360(4) 0.5456(3) 0.1127(16) Uani 1 1 d .
H13 H 1.2154 0.5973 0.4842 0.135 Uiso 1 1 calc R
C14 C 1.2546(5) 0.3894(4) 0.5307(3) 0.1100(15) Uani 1 1 d .
H14 H 1.3339 0.3536 0.4606 0.132 Uiso 1 1 calc R
C15 C 1.2039(5) 0.3022(3) 0.6211(3) 0.0824(10) Uani 1 1 d .
H15 H 1.2480 0.2055 0.6120 0.099 Uiso 1 1 calc R
C16 C 1.0873(3) 0.3543(3) 0.7277(2) 0.0575(7) Uani 1 1 d .
C17 C 0.6996(3) 0.6731(3) 1.0047(2) 0.0486(6) Uani 1 1 d .
C18 C 0.5901(4) 0.8039(3) 1.0673(3) 0.0658(8) Uani 1 1 d .
H18A H 0.6232 0.8118 1.1355 0.099 Uiso 1 1 calc R
H18B H 0.4685 0.8007 1.0894 0.099 Uiso 1 1 calc R
H18C H 0.6077 0.8839 1.0175 0.099 Uiso 1 1 calc R
C19 C 0.7105(3) 0.5321(3) 1.0374(2) 0.0458(6) Uani 1 1 d .
C20 C 0.6206(4) 0.4764(3) 1.1495(2) 0.0602(7) Uani 1 1 d .
C21 C 0.4670(4) 0.5625(4) 1.2334(3) 0.0878(11) Uani 1 1 d .
H21A H 0.4010 0.5020 1.2848 0.132 Uiso 1 1 calc R
H21B H 0.3941 0.6237 1.1925 0.132 Uiso 1 1 calc R
H21C H 0.5058 0.6179 1.2777 0.132 Uiso 1 1 calc R
C22 C 0.5428(4) 0.9402(4) 0.6749(3) 0.0816(10) Uani 1 1 d .
H22 H 0.4374 0.9247 0.6712 0.098 Uiso 1 1 calc R
C23 C 0.6229(4) 0.8641(3) 0.7532(2) 0.0615(7) Uani 1 1 d .
H23 H 0.5710 0.7980 0.8019 0.074 Uiso 1 1 calc R

loop_
_atom_site_aniso_label
_atom_site_aniso_U_11
_atom_site_aniso_U_22
_atom_site_aniso_U_33
_atom_site_aniso_U_23
_atom_site_aniso_U_13
_atom_site_aniso_U_12
O1 0.0953(15) 0.0421(11) 0.0704(13) -0.0071(9) -0.0146(12) 0.0044(10)
O2 0.133(2) 0.0612(15) 0.0683(14) 0.0120(11) 0.0085(14) -0.0181(14)
N1 0.0611(12) 0.0380(12) 0.0458(12) 0.0009(9) -0.0095(10) -0.0064(9)
N2 0.0760(17) 0.0491(15) 0.0841(18) 0.0054(13) -0.0076(14) -0.0137(12)
C1 0.107(3) 0.088(3) 0.058(2) 0.0074(18) -0.023(2) 0.017(2)
C2 0.130(3) 0.067(2) 0.067(2) 0.0208(17) -0.016(2) -0.013(2)
C3 0.084(2) 0.0557(18) 0.0670(19) 0.0104(15) -0.0155(16) -0.0227(15)
C4 0.0619(16) 0.0366(14) 0.0478(14) -0.0029(11) -0.0065(12) -0.0030(11)
C5 0.0632(15) 0.0375(14) 0.0578(16) 0.0035(12) -0.0146(13) -0.0136(11)
C6 0.0505(13) 0.0378(13) 0.0439(13) 0.0020(10) -0.0123(11) -0.0080(10)
C7 0.0484(13) 0.0416(14) 0.0446(13) -0.0019(11) -0.0117(11) -0.0095(10)
C8 0.0513(13) 0.0356(13) 0.0465(14) 0.0004(10) -0.0139(11) -0.0069(10)
C9 0.0545(15) 0.0401(15) 0.0656(17) 0.0011(13) -0.0149(13) -0.0067(12)
C10 0.0654(16) 0.0393(14) 0.0542(15) -0.0062(11) -0.0169(13) -0.0009(12)
C11 0.0591(15) 0.0516(16) 0.0409(14) 0.0018(11) -0.0080(12) -0.0057(12)
C12 0.091(2) 0.0493(17) 0.0620(19) 0.0018(14) 0.0043(16) 0.0075(15)
C13 0.146(3) 0.069(2) 0.058(2) 0.0136(17) 0.028(2) 0.015(2)
C14 0.136(3) 0.078(3) 0.055(2) 0.0005(17) 0.021(2) 0.022(2)
C15 0.105(2) 0.0549(18) 0.0546(18) -0.0021(14) -0.0012(17) 0.0126(17)
C16 0.0616(16) 0.0519(16) 0.0461(15) -0.0023(12) -0.0079(12) 0.0010(12)
C17 0.0509(13) 0.0525(16) 0.0396(13) 0.0010(11) -0.0102(11) -0.0116(11)
C18 0.0702(18) 0.0525(17) 0.0609(17) -0.0085(13) -0.0056(14) -0.0038(14)
C19 0.0464(13) 0.0457(14) 0.0420(13) -0.0066(11) -0.0087(11) -0.0084(10)
C20 0.0769(18) 0.0505(17) 0.0472(15) 0.0000(12) -0.0056(14) -0.0201(14)
C21 0.079(2) 0.095(3) 0.0592(19) 0.0019(17) 0.0148(16) -0.0120(19)
C22 0.0660(19) 0.105(3) 0.062(2) -0.0089(19) -0.0199(16) 0.0071(18)
C23 0.0606(17) 0.0630(18) 0.0510(16) -0.0033(13) -0.0100(13) -0.0041(13)

loop_
_atom_type_symbol
_atom_type_description
_atom_type_scat_dispersion_real
_atom_type_scat_dispersion_imag
_atom_type_scat_source
C C 0.0033 0.0016 'International Tables Vol C Tables 4.2.6.8 and 6.1.1.4'
H H 0.0000 0.0000 'International Tables Vol C Tables 4.2.6.8 and 6.1.1.4'
N N 0.0061 0.0033 'International Tables Vol C Tables 4.2.6.8 and 6.1.1.4'
O O 0.0106 0.0060 'International Tables Vol C Tables 4.2.6.8 and 6.1.1.4'

loop_
_geom_angle_atom_site_label_1
_geom_angle_atom_site_label_2
_geom_angle_atom_site_label_3
_geom_angle
C10 O1 H1 109.5
C17 N1 C6 109.2(2)
C17 N1 C5 124.4(2)
C6 N1 C5 125.1(2)
C22 C1 C2 119.7(3)
C22 C1 H1A 120.2
C2 C1 H1A 120.2
C3 C2 C1 119.9(3)
C3 C2 H2 120.0
C1 C2 H2 120.0
C2 C3 C4 121.3(3)
C2 C3 H3 119.4
C4 C3 H3 119.4
C23 C4 C3 118.2(3)
C23 C4 C5 122.8(2)
C3 C4 C5 119.0(3)
N1 C5 C4 115.8(2)
N1 C5 H5A 108.3
C4 C5 H5A 108.3
N1 C5 H5B 108.3
C4 C5 H5B 108.3
H5A C5 H5B 107.4
N1 C6 C7 108.4(2)
N1 C6 C11 129.5(2)
C7 C6 C11 122.0(2)
C6 C7 C8 119.1(2)
C6 C7 C19 107.0(2)
C8 C7 C19 133.9(2)
C10 C8 C7 119.8(2)
C10 C8 C9 115.0(2)
C7 C8 C9 125.1(2)
N2 C9 C8 169.2(3)
O1 C10 C8 123.7(2)
O1 C10 C16 115.2(2)
C8 C10 C16 121.1(2)
C12 C11 C16 118.0(2)
C12 C11 C6 125.3(2)
C16 C11 C6 116.7(2)
C13 C12 C11 121.3(3)
C13 C12 H12 119.3
C11 C12 H12 119.3
C12 C13 C14 120.6(3)
C12 C13 H13 119.7
C14 C13 H13 119.7
C15 C14 C13 118.4(3)
C15 C14 H14 120.8
C13 C14 H14 120.8
C14 C15 C16 121.6(3)
C14 C15 H15 119.2
C16 C15 H15 119.2
C15 C16 C11 120.0(3)
C15 C16 C10 119.1(3)
C11 C16 C10 120.8(2)
N1 C17 C19 108.9(2)
N1 C17 C18 120.3(2)
C19 C17 C18 130.8(2)
C17 C18 H18A 109.5
C17 C18 H18B 109.5
H18A C18 H18B 109.5
C17 C18 H18C 109.5
H18A C18 H18C 109.5
H18B C18 H18C 109.5
C17 C19 C7 106.4(2)
C17 C19 C20 127.3(2)
C7 C19 C20 126.1(2)
O2 C20 C19 117.9(3)
O2 C20 C21 119.5(3)
C19 C20 C21 122.5(3)
C20 C21 H21A 109.5
C20 C21 H21B 109.5
H21A C21 H21B 109.5
C20 C21 H21C 109.5
H21A C21 H21C 109.5
H21B C21 H21C 109.5
C1 C22 C23 120.6(3)
C1 C22 H22 119.7
C23 C22 H22 119.7
C4 C23 C22 120.3(3)
C4 C23 H23 119.9
C22 C23 H23 119.9

loop_
_geom_bond_atom_site_label_1
_geom_bond_atom_site_label_2
_geom_bond_distance
O1 C10 1.359(3)
O1 H1 0.8200
O2 C20 1.240(3)
N1 C17 1.364(3)
N1 C6 1.378(3)
N1 C5 1.472(3)
N2 C9 1.147(3)
C1 C22 1.359(5)
C1 C2 1.377(5)
C1 H1A 0.9300
C2 C3 1.365(5)
C2 H2 0.9300
C3 C4 1.385(4)
C3 H3 0.9300
C4 C23 1.378(4)
C4 C5 1.509(3)
C5 H5A 0.9700
C5 H5B 0.9700
C6 C7 1.388(3)
C6 C11 1.461(4)
C7 C8 1.432(3)
C7 C19 1.436(3)
C8 C10 1.376(4)
C8 C9 1.432(4)
C10 C16 1.432(4)
C11 C12 1.393(4)
C11 C16 1.400(4)
C12 C13 1.361(4)
C12 H12 0.9300
C13 C14 1.414(5)
C13 H13 0.9300
C14 C15 1.356(5)
C14 H14 0.9300
C15 C16 1.397(4)
C15 H15 0.9300
C17 C19 1.393(3)
C17 C18 1.482(4)
C18 H18A 0.9600
C18 H18B 0.9600
C18 H18C 0.9600
C19 C20 1.465(4)
C20 C21 1.472(4)
C21 H21A 0.9600
C21 H21B 0.9600
C21 H21C 0.9600
C22 C23 1.384(4)
C22 H22 0.9300
C23 H23 0.9300
